data_2022122
loop_
_publ_author_name
'Torubaev, Yury V.'

_publ_section_title
;
 Chimeric supramolecular synthons in Ph~2~Te~2~(I~2~)Se
;
_journal_coeditor_code YF3201
_journal_issue 6
_journal_name_full 'Acta Crystallographica Section C'
_journal_page_first
;
;
_journal_paper_doi 10.1107/S2053229620006166
_journal_volume 76
_journal_year 2020
_chemical_formula_iupac 'C12 H10 I2 Se Te2'
_chemical_formula_moiety 'C12 H10 I2 Se Te2'
_chemical_formula_sum 'C12 H10 I2 Se Te2'
_chemical_formula_weight 742.16
_chemical_name_systematic
;
{Diiodo[(phenyltellanyl)selanyl]-\l^4^-tellanyl}benzene
;
_space_group_crystal_system monoclinic
_space_group_IT_number 14
_space_group_name_Hall '-P 2ybc'
_space_group_name_H-M_alt 'P 1 21/c 1'
_atom_sites_solution_hydrogens geom
_atom_sites_solution_primary dual
_audit_creation_method
;
Olex2 1.2
(compiled 2018.05.29 svn.r3508 for OlexSys, GUI svn.r5506)
;
_cell_angle_alpha 90
_cell_angle_beta 92.406(3)
_cell_angle_gamma 90
_cell_formula_units_Z 4
_cell_length_a 12.980(3)
_cell_length_b 16.037(3)
_cell_length_c 7.8571(16)
_cell_measurement_reflns_used 1318
_cell_measurement_temperature 150
_cell_measurement_theta_max 23.72
_cell_measurement_theta_min 2.89
_cell_volume 1634.1(6)
_computing_cell_refinement
;
SAINT (Bruker, 2009)
;
_computing_data_collection
;
APEX2 (Bruker, 2009)
;
_computing_data_reduction
;
SAINT (Bruker, 2009)
;
_computing_molecular_graphics
;
OLEX2 (Dolomanov <i>et al.</i>, 2009)
;
_computing_publication_material
;
OLEX2 (Dolomanov <i>et al.</i>, 2009)
;
_computing_structure_refinement
;
olex2.refine (Bourhis <i>et al.</i>, 2015)
;
_computing_structure_solution
;
SHELXT2018 (Sheldrick, 2015)
;
_diffrn_ambient_temperature 150
_diffrn_measured_fraction_theta_full 0.994
_diffrn_measured_fraction_theta_max 0.987
_diffrn_measurement_device_type 'Bruker APEXII CCD'
_diffrn_measurement_method '\f and \w scans'
_diffrn_radiation_monochromator graphite
_diffrn_radiation_type MoK\a
_diffrn_radiation_wavelength 0.71073
_diffrn_reflns_av_R_equivalents 0.0809
_diffrn_reflns_av_unetI/netI 0.0875
_diffrn_reflns_limit_h_max 15
_diffrn_reflns_limit_h_min -16
_diffrn_reflns_limit_k_max 20
_diffrn_reflns_limit_k_min -20
_diffrn_reflns_limit_l_max 9
_diffrn_reflns_limit_l_min -10
_diffrn_reflns_number 12994
_diffrn_reflns_theta_full 25.242
_diffrn_reflns_theta_max 27.471
_diffrn_reflns_theta_min 2.020
_diffrn_standards_number 0
_exptl_absorpt_coefficient_mu 9.555
_exptl_absorpt_correction_T_max 0.7456
_exptl_absorpt_correction_T_min 0.5749
_exptl_absorpt_correction_type multi-scan
_exptl_crystal_colour 'blackish red'
_exptl_crystal_density_diffrn 3.017
_exptl_crystal_description prism
_exptl_crystal_F_000 1304
_exptl_crystal_size_max 0.1
_exptl_crystal_size_mid 0.05
_exptl_crystal_size_min 0.05
_refine_diff_density_max 2.009
_refine_diff_density_min -1.212
_refine_ls_extinction_method none
_refine_ls_goodness_of_fit_ref 0.979
_refine_ls_hydrogen_treatment constr
_refine_ls_matrix_type full
_refine_ls_number_parameters 154
_refine_ls_number_reflns 3687
_refine_ls_number_restraints 0
_refine_ls_restrained_S_all 0.979
_refine_ls_R_factor_all 0.0930
_refine_ls_R_factor_gt 0.0452
_refine_ls_shift/su_max 0.001
_refine_ls_shift/su_mean 0.000
_refine_ls_structure_factor_coef Fsqd
_refine_ls_weighting_details 'w=1/[\s^2^(Fo^2^)+(0.0235P)^2^] where P=(Fo^2^+2Fc^2^)/3'
_refine_ls_weighting_scheme calc
_refine_ls_wR_factor_gt 0.0684
_refine_ls_wR_factor_ref 0.0809
_reflns_number_gt 2335
_reflns_number_total 3687
_reflns_threshold_expression 'I > 2\s(I)'
_cod_data_source_file yf3201sup1.cif
_cod_data_source_block I
_cod_original_sg_symbol_H-M 'P 21/c'
_cod_database_code 2022122
_shelx_space_group_comment
;
The symmetry employed for this shelxl refinement is uniquely defined
by the following loop, which should always be used as a source of
symmetry information in preference to the above space-group names.
They are only intended as comments.
;

loop_
_space_group_symop_operation_xyz
'x, y, z'
'-x, y+1/2, -z+1/2'
'-x, -y, -z'
'x, -y-1/2, z-1/2'

loop_
_atom_site_type_symbol
_atom_site_label
_atom_site_fract_x
_atom_site_fract_y
_atom_site_fract_z
_atom_site_U_iso_or_equiv
_atom_site_adp_type
_atom_site_calc_flag
_atom_site_occupancy
_atom_site_disorder_assembly
_atom_site_disorder_group
Te Te1 0.29240(5) 0.66948(3) 1.16319(7) 0.01796(14) Uani d 1 . .
I I2 0.46113(5) 0.66662(4) 0.93177(8) 0.02885(18) Uani d 1 . .
I I1 0.12421(5) 0.66817(4) 1.39677(8) 0.02681(17) Uani d 1 . .
Te Te2 0.33187(5) 0.51436(4) 1.58207(7) 0.02262(17) Uani d 1 . .
Se Se1 0.42561(8) 0.57892(6) 1.34372(11) 0.0219(2) Uani d 1 . .
C C11 0.1206(9) 0.3411(6) 1.3122(12) 0.031(3) Uani d 1 . .
H H11 0.049700 0.337694 1.291093 0.037 Uiso calc 1 . .
C C5 0.0822(8) 0.5141(6) 0.8546(11) 0.031(2) Uani d 1 . .
H H5 0.018956 0.522549 0.797160 0.038 Uiso calc 1 . .
C C1 0.2239(8) 0.5681(5) 1.0257(10) 0.021(2) Uani d 1 . .
C C6 0.1275(8) 0.5792(6) 0.9436(11) 0.027(2) Uani d 1 . .
H H6 0.094125 0.630419 0.948947 0.032 Uiso calc 1 . .
C C4 0.1276(8) 0.4374(6) 0.8482(10) 0.025(2) Uani d 1 . .
H H4 0.094635 0.393511 0.790924 0.030 Uiso calc 1 . .
C C7 0.2683(7) 0.4111(5) 1.4413(10) 0.017(2) Uani d 1 . .
C C10 0.1857(8) 0.2807(6) 1.2480(11) 0.028(2) Uani d 1 . .
H H10 0.158203 0.236875 1.183308 0.033 Uiso calc 1 . .
C C3 0.2239(8) 0.4263(5) 0.9290(10) 0.021(2) Uani d 1 . .
H H3 0.256653 0.374817 0.923583 0.026 Uiso calc 1 . .
C C12 0.1633(8) 0.4070(6) 1.4092(11) 0.025(2) Uani d 1 . .
H H12 0.120614 0.447974 1.451708 0.030 Uiso calc 1 . .
C C2 0.2720(7) 0.4922(5) 1.0186(10) 0.017(2) Uani d 1 . .
H H2 0.336331 0.484424 1.073081 0.021 Uiso calc 1 . .
C C8 0.3307(7) 0.3505(5) 1.3824(10) 0.020(2) Uani d 1 . .
H H8 0.401028 0.351970 1.410140 0.024 Uiso calc 1 . .
C C9 0.2898(8) 0.2858(5) 1.2800(11) 0.023(2) Uani d 1 . .
H H9 0.333407 0.246568 1.234029 0.027 Uiso calc 1 . .

loop_
_atom_site_aniso_label
_atom_site_aniso_U_11
_atom_site_aniso_U_22
_atom_site_aniso_U_33
_atom_site_aniso_U_12
_atom_site_aniso_U_13
_atom_site_aniso_U_23
Te1 0.0218(4) 0.0133(3) 0.0185(3) -0.0003(3) -0.0030(2) 0.0004(2)
I2 0.0288(4) 0.0252(4) 0.0332(4) -0.0042(3) 0.0088(3) 0.0015(3)
I1 0.0258(4) 0.0273(4) 0.0276(3) 0.0012(3) 0.0043(3) -0.0054(3)
Te2 0.0299(4) 0.0195(3) 0.0182(3) -0.0002(3) -0.0028(3) 0.0001(3)
Se1 0.0261(6) 0.0180(5) 0.0211(5) -0.0034(4) -0.0073(4) 0.0028(4)
C11 0.034(7) 0.024(6) 0.034(6) -0.017(5) -0.004(5) 0.012(5)
C5 0.021(6) 0.042(7) 0.030(6) -0.011(5) -0.011(4) -0.002(5)
C1 0.028(6) 0.015(5) 0.020(5) -0.011(4) 0.006(4) -0.005(4)
C6 0.024(6) 0.021(5) 0.034(6) 0.008(5) -0.007(5) -0.001(4)
C4 0.033(7) 0.021(5) 0.018(5) -0.006(5) -0.011(4) -0.007(4)
C7 0.018(6) 0.011(4) 0.020(5) -0.008(4) 0.000(4) 0.006(4)
C10 0.040(8) 0.028(6) 0.015(5) -0.005(5) 0.004(5) 0.002(4)
C3 0.043(7) 0.007(4) 0.014(5) 0.000(4) 0.007(4) 0.003(3)
C12 0.027(6) 0.024(5) 0.025(5) 0.001(5) 0.008(4) 0.005(4)
C2 0.023(6) 0.012(4) 0.017(4) -0.001(4) -0.003(4) 0.000(4)
C8 0.017(6) 0.020(5) 0.022(5) -0.008(4) -0.001(4) 0.005(4)
C9 0.030(7) 0.021(5) 0.017(5) 0.002(4) -0.002(4) 0.003(4)

loop_
_atom_type_symbol
_atom_type_description
_atom_type_scat_dispersion_real
_atom_type_scat_dispersion_imag
_atom_type_scat_source
C C 0.0033 0.0016 'International Tables Vol C Tables 4.2.6.8 and 6.1.1.4'
H H 0.0000 0.0000 'International Tables Vol C Tables 4.2.6.8 and 6.1.1.4'
I I -0.4742 1.8119 'International Tables Vol C Tables 4.2.6.8 and 6.1.1.4'
Se Se -0.0929 2.2259 'International Tables Vol C Tables 4.2.6.8 and 6.1.1.4'
Te Te -0.5308 1.6751 'International Tables Vol C Tables 4.2.6.8 and 6.1.1.4'

loop_
_geom_angle_atom_site_label_1
_geom_angle_atom_site_label_2
_geom_angle_atom_site_label_3
_geom_angle_site_symmetry_1
_geom_angle_site_symmetry_3
_geom_angle
_geom_angle_publ_flag
I2 Te1 I1 . . 178.64(3) y
Se1 Te1 I2 . . 80.38(3) y
Se1 Te1 I1 . . 98.61(3) y
C1 Te1 I2 . . 88.9(2) y
C1 Te1 I1 . . 90.4(2) y
C1 Te1 Se1 . . 95.9(3) y
C7 Te2 Se1 . . 97.1(2) y
Te2 Se1 Te1 . . 107.66(5) y
C10 C11 H11 . . 120.4 ?
C10 C11 C12 . . 119.3(10) y
C12 C11 H11 . . 120.4 ?
C6 C5 H5 . . 119.1 ?
C4 C5 H5 . . 119.1 ?
C4 C5 C6 . . 121.8(10) y
C6 C1 Te1 . . 119.0(7) y
C2 C1 Te1 . . 121.2(7) y
C2 C1 C6 . . 119.8(8) y
C5 C6 C1 . . 119.6(9) y
C5 C6 H6 . . 120.2 ?
C1 C6 H6 . . 120.2 ?
C5 C4 H4 . . 120.7 ?
C5 C4 C3 . . 118.7(8) y
C3 C4 H4 . . 120.7 ?
C12 C7 Te2 . . 119.3(7) y
C8 C7 Te2 . . 120.5(7) y
C8 C7 C12 . . 120.2(8) y
C11 C10 H10 . . 119.9 ?
C9 C10 C11 . . 120.1(9) y
C9 C10 H10 . . 119.9 ?
C4 C3 H3 . . 119.8 ?
C4 C3 C2 . . 120.4(8) y
C2 C3 H3 . . 119.8 ?
C11 C12 H12 . . 120.0 ?
C7 C12 C11 . . 120.0(9) y
C7 C12 H12 . . 120.0 ?
C1 C2 C3 . . 119.7(9) y
C1 C2 H2 . . 120.1 ?
C3 C2 H2 . . 120.1 ?
C7 C8 H8 . . 119.8 ?
C7 C8 C9 . . 120.5(9) y
C9 C8 H8 . . 119.8 ?
C10 C9 C8 . . 119.8(9) y
C10 C9 H9 . . 120.1 ?
C8 C9 H9 . . 120.1 ?

loop_
_geom_bond_atom_site_label_1
_geom_bond_atom_site_label_2
_geom_bond_site_symmetry_2
_geom_bond_distance
_geom_bond_publ_flag
Te1 I2 . 2.9051(10) y
Te1 I1 . 2.9105(10) y
Te1 Se1 . 2.6277(12) y
Te1 C1 . 2.126(8) y
Te2 Se1 . 2.5002(11) y
Te2 C7 . 2.138(8) y
C11 H11 . 0.9300 ?
C11 C10 . 1.393(14) y
C11 C12 . 1.404(13) y
C5 H5 . 0.9300 ?
C5 C6 . 1.375(12) y
C5 C4 . 1.365(13) y
C1 C6 . 1.395(13) y
C1 C2 . 1.371(12) y
C6 H6 . 0.9300 ?
C4 H4 . 0.9300 ?
C4 C3 . 1.390(13) y
C7 C12 . 1.377(13) y
C7 C8 . 1.358(12) y
C10 H10 . 0.9300 ?
C10 C9 . 1.367(14) y
C3 H3 . 0.9300 ?
C3 C2 . 1.402(11) y
C12 H12 . 0.9300 ?
C2 H2 . 0.9300 ?
C8 H8 . 0.9300 ?
C8 C9 . 1.404(12) y
C9 H9 . 0.9300 ?

_cod_database_fobs_code 2022122
